data_4109942
loop_
_publ_author_name
'Zhong-Lin Lu'
'C. Tony Liu'
'Alexei A. Neverov'
'R. Stan Brown'

_publ_section_title
;
 Rapid Three-Step Cleavage of RNA and DNA Model Systems Promoted by a
 Dinuclear Cu(II) Complex in Methanol. Energetic Origins of the Catalytic
 Efficacy
;
_journal_name_full 'Journal of the American Chemical Society'
_journal_page_first 11642
_journal_page_last 11652
_journal_paper_doi 10.1021/ja073780l
_journal_volume 129
_journal_year 2007
_chemical_formula_sum 'C27 H54 Cu2 F9 N6 O13 S3'
_space_group_IT_number 12
_symmetry_cell_setting monoclinic
_symmetry_Int_Tables_number 12
_symmetry_space_group_name_Hall '-C 2y'
_symmetry_space_group_name_H-M 'C 1 2/m 1'
_cell_angle_alpha 90.00
_cell_angle_beta 96.196(5)
_cell_angle_gamma 90.00
_cell_formula_units_Z 4
_cell_length_a 17.647(4)
_cell_length_b 14.230(3)
_cell_length_c 16.367(4)
_cell_volume 4086.0(16)
_cod_data_source_file ja073780lsi20070606_025700.cif
_cod_data_source_block rs24t
_cod_original_cell_volume 4086.02
_cod_original_sg_symbol_H-M 'C 2/m'
_cod_original_formula_sum 'C27 H54 N6 O13 F9 S3 Cu2'
_cod_database_code 4109942

loop_
_symmetry_equiv_pos_site_id
_symmetry_equiv_pos_as_xyz
1 x,y,z
2 -x,y,-z
3 1/2+x,1/2+y,z
4 1/2-x,1/2+y,-z
5 -x,-y,-z
6 x,-y,z
7 1/2-x,1/2-y,-z
8 1/2+x,1/2-y,z

loop_
_atom_site_aniso_label
_atom_site_aniso_U_11
_atom_site_aniso_U_22
_atom_site_aniso_U_33
_atom_site_aniso_U_23
_atom_site_aniso_U_13
_atom_site_aniso_U_12
Cu1 0.04280 0.06710 0.03550 0.00940 0.00830 0.02570
O1H 0.03400 0.05900 0.03700 0.00000 -0.00600 0.00000
O1W 0.02900 0.07200 0.03300 0.00000 0.00400 0.00000
N1 0.04300 0.03900 0.04500 -0.00300 0.00300 0.01100
N2 0.05700 0.08600 0.04000 0.01100 0.00800 0.03600
N3 0.08400 0.09200 0.04400 0.00600 0.02800 0.03700
C1 0.03800 0.03100 0.04400 0.00000 0.00100 0.00000
C2 0.03100 0.03300 0.06000 -0.00200 -0.00100 0.00300
C3 0.05600 0.04100 0.05000 0.00400 0.01100 0.00600
C4 0.08100 0.06000 0.03700 0.00700 0.01500 0.02800
C5 0.07300 0.07600 0.02800 0.01200 0.00700 0.04300
C6 0.05100 0.09000 0.07300 0.02200 0.01300 0.04500
C7 0.05600 0.10500 0.06800 0.02200 0.02300 0.04900
C8 0.06500 0.10400 0.06400 0.01700 0.02500 0.04600
C9 0.12200 0.09200 0.03600 -0.00300 0.00400 0.06100
C10 0.09200 0.06000 0.03800 0.00900 0.00200 0.00900
C11 0.07500 0.03700 0.05800 0.00200 -0.00200 0.01200
O1 0.08100 0.02400 0.10400 -0.03000 0.04200 -0.02400
O2 0.05100 0.04600 0.04600 0.00000 0.00700 0.00000
C12 0.05100 0.03300 0.05400 0.00000 0.00900 0.00000
S1 0.05600 0.03500 0.03600 -0.00510 0.00580 -0.00950
F1 0.05100 0.07000 0.12000 0.03500 0.00300 -0.00600
F3 0.10100 0.08500 0.05600 -0.01900 -0.01800 -0.00300
O4 0.06100 0.07500 0.06700 -0.00400 0.01100 0.02400
O5 0.06100 0.07500 0.06700 0.00000 0.01100 0.00000
O6 0.06100 0.07500 0.06700 0.00000 0.01100 0.00000
S2 0.03500 0.01980 0.04500 0.00110 0.00810 -0.00070
F6 0.08800 0.01800 0.11000 0.00500 0.01900 -0.02600
O7 0.05200 0.13100 0.09300 0.00000 0.01400 0.00000
O8 0.08900 0.09400 0.06300 -0.01600 -0.02300 0.04300
C14 0.06800 0.05500 0.07600 0.00000 0.00400 0.00000
S3 0.04900 0.05900 0.04380 0.00000 0.00560 0.00000
F4 0.05000 0.09200 0.07500 0.00200 -0.00700 -0.01500
F5 0.07300 0.12300 0.06600 0.00000 0.03700 0.00000
O3 0.10700 0.06800 0.03200 -0.01200 0.00000 0.02000
C13 0.04400 0.04800 0.05400 -0.01000 0.01700 0.00200
F2 0.05700 0.02300 0.10800 -0.03100 -0.00100 -0.01100

loop_
_atom_site_label
_atom_site_type_symbol
_atom_site_fract_x
_atom_site_fract_y
_atom_site_fract_z
_atom_site_occupancy
_atom_site_U_iso_or_equiv
Cu1 Cu 0.40439(6) 0.38544(8) 0.24327(6) 1 0.04817
O1H O 0.3793(4) 0.5000 0.1875(4) 1 0.04405
O1W O 0.4462(5) 0.5000 0.3406(5) 1 0.04462
H1W H 0.408(9) 0.5000 0.376(9) 1 0.09000
H2W H 0.493(6) 0.5000 0.361(6) 1 0.03000
N1 N 0.2924(4) 0.3373(5) 0.2567(4) 1 0.04246
N2 N 0.4512(4) 0.2839(6) 0.3126(4) 1 0.06080
H2C H 0.4407 0.2288 0.2830 1 0.07300
N3 N 0.4463(5) 0.3214(7) 0.1467(5) 1 0.07180
H3C H 0.4507 0.3683 0.1079 1 0.08600
C1 C 0.2454(6) 0.5000 0.2854(7) 0.5 0.03792
H1A H 0.2974 0.5000 0.3148 0.5 0.04500
H1B H 0.2087 0.5000 0.3271 0.5 0.04500
C2 C 0.2343(4) 0.4107(5) 0.2342(5) 1 0.04176
H2A H 0.1833 0.3845 0.2405 1 0.05000
H2B H 0.2355 0.4271 0.1756 1 0.05000
C3 C 0.2817(5) 0.3042(6) 0.3412(5) 1 0.04862
H3A H 0.2308 0.2747 0.3392 1 0.05800
H3B H 0.2815 0.3600 0.3773 1 0.05800
C4 C 0.3391(5) 0.2361(7) 0.3802(5) 1 0.05870
H4A H 0.3373 0.1787 0.3459 1 0.07100
H4B H 0.3237 0.2180 0.4344 1 0.07100
C5 C 0.4197(5) 0.2699(7) 0.3924(5) 1 0.05889
H5A H 0.4219 0.3300 0.4231 1 0.07100
H5B H 0.4514 0.2235 0.4257 1 0.07100
C6 C 0.5366(5) 0.2929(8) 0.3231(6) 1 0.07087
H6A H 0.5599 0.2310 0.3377 1 0.08500
H6B H 0.5524 0.3374 0.3682 1 0.08500
C7 C 0.5635(6) 0.3280(9) 0.2438(6) 1 0.07515
H7A H 0.5550 0.3967 0.2400 1 0.09000
H7B H 0.6191 0.3170 0.2459 1 0.09000
C8 C 0.5253(5) 0.2831(8) 0.1678(6) 1 0.07635
H8A H 0.5225 0.2144 0.1763 1 0.09100
H8B H 0.5558 0.2946 0.1215 1 0.09100
C9 C 0.3917(7) 0.2526(9) 0.1070(6) 1 0.08366
H9A H 0.4025 0.1904 0.1326 1 0.10000
H9B H 0.3999 0.2474 0.0483 1 0.10000
C10 C 0.3068(6) 0.2777(7) 0.1130(5) 1 0.06370
H10A H 0.2990 0.3450 0.0996 1 0.07600
H10B H 0.2747 0.2410 0.0711 1 0.07600
C11 C 0.2796(6) 0.2586(6) 0.1981(5) 1 0.05733
H11A H 0.2244 0.2441 0.1905 1 0.06800
H11B H 0.3063 0.2023 0.2223 1 0.06800
O1 O 0.3808(8) 0.6279(8) -0.0348(9) 0.5 0.06734
O2 O 0.4484(4) 0.5000 -0.0969(5) 0.5 0.04754
C12 C 0.3018(7) 0.5000 -0.1170(7) 0.5 0.04576
S1 S 0.3878(2) 0.5291(3) -0.0505(2) 0.5 0.04227
F1 F 0.2411(6) 0.4652(7) -0.0889(8) 0.5 0.08079
F3 F 0.3081(7) 0.4574(9) -0.1918(7) 0.5 0.08259
O4 O 0.3223(9) 0.6329(16) 0.5421(10) 0.5 0.06737
O5 O 0.4029(5) 0.5000 0.6166(5) 0.5 0.06737
O6 O 0.3725(5) 0.5000 0.4741(6) 0.5 0.06737
S2 S 0.3496(2) 0.5392(3) 0.5475(2) 0.5 0.03299
F6 F 0.2913(7) 0.6258(10) 0.5663(9) 0.5 0.07139
O7 O 0.5518(6) 0.0000 0.2378(7) 1 0.09155
O8 O 0.4390(4) 0.0838(6) 0.2571(4) 1 0.08427
C14 C 0.5082(9) 0.0000 0.3795(9) 0.5 0.06661
S3 S 0.48177(18) 0.0000 0.27051(19) 0.5 0.05056
F7A F 0.431(5) 0.0000 0.419(3) 0.7 0.03000
F8A F 0.5406(12) -0.0717(7) 0.4105(9) 0.69 0.07000
F4 F 0.2123(5) 0.4746(11) 0.5078(6) 0.5 0.07333
F5 F 0.2424(5) 0.5000 0.6343(5) 0.5 0.08519
O9 O 0.5000 0.078(3) 0.0000 1.0 0.15200
C15 C 0.439(2) 0.0000 -0.007(2) 0.5 0.27000
C16 C 0.3668(16) 0.0000 -0.045(3) 0.5 0.37000
H16A H 0.3430 -0.0610 -0.0368 0.5 0.55100
H16B H 0.3680 0.0113 -0.1038 0.5 0.55100
H16C H 0.3373 0.0497 -0.0216 0.5 0.55100
O3 O 0.3761(7) 0.5292(8) 0.0194(6) 0.5 0.06955
C13 C 0.2700(9) 0.4649(12) 0.5660(10) 0.5 0.04781
F2 F 0.2950(6) 0.4112(7) -0.1296(8) 0.5 0.06339
F7B F 0.4527(14) 0.033(2) 0.4206(9) 0.43 0.06700
F8B F 0.569(2) -0.0755(14) 0.3930(17) 0.31 0.05900
